data_2103497
loop_
_publ_author_name
'Enjalbert, Ren\'ee'
'Galy, Jean'

_publ_section_title
;
 CH~3~CN: X-ray structural investigation of a unique single crystal. \b
 \\rightarrow \a phase transition and crystal structure
;
_journal_issue 6
_journal_name_full 'Acta Crystallographica Section B'
_journal_page_first 1005
_journal_page_last 1010
_journal_paper_doi 10.1107/S0108768102017603
_journal_volume 58
_journal_year 2002
_chemical_formula_moiety 'C2 H3 N'
_chemical_formula_structural 'C H3 C N'
_chemical_formula_sum 'C2 H3 N'
_chemical_formula_weight 41.05
_chemical_name_systematic acetonitrile
_space_group_IT_number 36
_symmetry_cell_setting orthorhombic
_symmetry_space_group_name_Hall 'C 2c -2'
_symmetry_space_group_name_H-M 'C m c 21'
_atom_sites_solution_hydrogens difmap
_atom_sites_solution_primary direct
_atom_sites_solution_secondary difmap
_audit_creation_method SHELXL
_cell_angle_alpha 90.00
_cell_angle_beta 90.00
_cell_angle_gamma 90.00
_cell_formula_units_Z 4
_cell_length_a 6.1870(10)
_cell_length_b 5.282(3)
_cell_length_c 7.887(4)
_cell_measurement_reflns_used 25
_cell_measurement_temperature 206(2)
_cell_measurement_theta_max 20.11
_cell_measurement_theta_min 5.68
_cell_volume 257.7(2)
_computing_cell_refinement 'CAD4-EXPRESS (Enraf-Nonius, 1993)'
_computing_data_collection 'CAD4-EXPRESS (Enraf-Nonius, 1993)'
_computing_data_reduction 'CADAK (Savariault,1991)'
_computing_molecular_graphics 'ORTEP III (Burnett & Johnson, 1996)'
_computing_publication_material 'SHELXL-96 (Sheldrick, 1996)'
_computing_structure_refinement 'SHELXL-96 (Sheldrick, 1996)'
_computing_structure_solution 'SHELXS-96 (Sheldrick, 1990)'
_diffrn_ambient_temperature 206(2)
_diffrn_measured_fraction_theta_full 0.99
_diffrn_measured_fraction_theta_max 0.99
_diffrn_measurement_device 'Nonius CAD4 diffractometer'
_diffrn_measurement_method \w--2\q
_diffrn_radiation_monochromator graphite
_diffrn_radiation_source 'fine-focus sealed tube'
_diffrn_radiation_type MoK\a
_diffrn_radiation_wavelength 0.71073
_diffrn_reflns_av_R_equivalents 0.0000
_diffrn_reflns_av_sigmaI/netI 0.0473
_diffrn_reflns_limit_h_max 7
_diffrn_reflns_limit_h_min 0
_diffrn_reflns_limit_k_max 6
_diffrn_reflns_limit_k_min 0
_diffrn_reflns_limit_l_max 0
_diffrn_reflns_limit_l_min -9
_diffrn_reflns_number 136
_diffrn_reflns_theta_full 24.91
_diffrn_reflns_theta_max 24.91
_diffrn_reflns_theta_min 5.06
_diffrn_standards_decay_% 0
_diffrn_standards_interval_count 0
_diffrn_standards_number 0
_exptl_absorpt_coefficient_mu 0.069
_exptl_absorpt_correction_type none
_exptl_crystal_colour colourless
_exptl_crystal_density_diffrn 1.058
_exptl_crystal_description cylinder
_exptl_crystal_F_000 88
_exptl_crystal_size_max 1.2
_exptl_crystal_size_mid 0.5
_exptl_crystal_size_min 0.3
_exptl_crystal_size_rad 0.15
_refine_diff_density_max 0.176
_refine_diff_density_min -0.172
_refine_ls_abs_structure_details 'Flack H D (1983), Acta Cryst. A39, 876-881'
_refine_ls_abs_structure_Flack -10(10)
_refine_ls_extinction_coef 0.01(7)
_refine_ls_extinction_expression Fc^*^=kFc[1+0.001xFc^2^\l^3^/sin(2\q)]^-1/4^
_refine_ls_extinction_method SHELXL
_refine_ls_goodness_of_fit_all 1.200
_refine_ls_goodness_of_fit_ref 1.155
_refine_ls_hydrogen_treatment refall
_refine_ls_matrix_type full
_refine_ls_number_parameters 26
_refine_ls_number_reflns 136
_refine_ls_number_restraints 0
_refine_ls_restrained_S_all 1.200
_refine_ls_restrained_S_obs 1.155
_refine_ls_R_factor_all 0.0891
_refine_ls_R_factor_gt 0.0580
_refine_ls_shift/su_max 0.037
_refine_ls_shift/su_mean 0.001
_refine_ls_structure_factor_coef Fsqd
_refine_ls_weighting_details 'w=1/[\s^2^(Fo^2^)+(0.0888P)^2^+0.1685P] where P=(Fo^2^+2Fc^2^)/3'
_refine_ls_weighting_scheme calc
_refine_ls_wR_factor_all 0.1899
_refine_ls_wR_factor_ref 0.1492
_reflns_number_gt 99
_reflns_number_total 136
_reflns_threshold_expression I>2\s(I)
_cod_data_source_file os0098.cif
_cod_data_source_block I
_cod_database_code 2103497

loop_
_symmetry_equiv_pos_as_xyz
'x, y, z'
'-x, -y, z+1/2'
'-x, y, z'
'x, -y, z+1/2'
'x+1/2, y+1/2, z'
'-x+1/2, -y+1/2, z+1/2'
'-x+1/2, y+1/2, z'
'x+1/2, -y+1/2, z+1/2'

loop_
_atom_site_aniso_label
_atom_site_aniso_U_11
_atom_site_aniso_U_22
_atom_site_aniso_U_33
_atom_site_aniso_U_12
_atom_site_aniso_U_13
_atom_site_aniso_U_23
N 0.070(5) 0.069(6) 0.070(6) 0.000 0.000 0.014(4)
C1 0.058(5) 0.050(4) 0.052(5) 0.000 0.000 0.008(5)
C2 0.035(3) 0.067(4) 0.058(4) 0.000 0.000 -0.011(5)

loop_
_atom_site_label
_atom_site_fract_x
_atom_site_fract_y
_atom_site_fract_z
_atom_site_U_iso_or_equiv
_atom_site_thermal_displace_type
_atom_site_calc_flag
_atom_site_refinement_flags
_atom_site_occupancy
_atom_site_type_symbol
N 0.0000 0.4380(14) -0.0974(18) 0.070(3) Uani d S 1 N
C1 0.0000 0.0776(15) 0.1243(18) 0.053(2) Uani d S 1 C
C2 0.0000 0.2762(16) 0.0000 0.053(2) Uani d S 1 C
H1 0.0000 -0.104(15) 0.080(12) 0.07(3) Uiso d S 1 H
H2 0.149(11) 0.087(9) 0.201(8) 0.083(19) Uiso d . 1 H

loop_
_atom_type_symbol
_atom_type_description
_atom_type_scat_dispersion_real
_atom_type_scat_dispersion_imag
_atom_type_scat_source
C C 0.0033 0.0016 'International Tables Vol C Tables 4.2.6.8 and 6.1.1.4'
H H 0.0000 0.0000 'International Tables Vol C Tables 4.2.6.8 and 6.1.1.4'
N N 0.0061 0.0033 'International Tables Vol C Tables 4.2.6.8 and 6.1.1.4'

loop_
_geom_angle_atom_site_label_1
_geom_angle_atom_site_label_2
_geom_angle_atom_site_label_3
_geom_angle
_geom_angle_publ_flag
C2 C1 H1 117(6) yes
C2 C1 H2 110(3) yes
H1 C1 H2 103(4) yes
N C2 C1 178.9(12) yes

loop_
_geom_bond_atom_site_label_1
_geom_bond_atom_site_label_2
_geom_bond_distance
_geom_bond_publ_flag
N C2 1.149(12) yes
C1 C2 1.436(12) yes
C1 H1 1.02(8) yes
C1 H2 1.11(7) yes

loop_
_cod_related_entry_id
_cod_related_entry_database
_cod_related_entry_code
1 ChemSpider 6102
